data_4063705
loop_
_publ_author_name
'Adams, Jeramie J.'
'Arulsamy, Navamoney'
'Roddick, Dean M.'

_publ_section_title
;
 Acceptor PCP Pincer Iridium(I) Chemistry: Stabilization of Nonmeridional
 PCP Coordination Geometries
;
_journal_issue 4
_journal_name_full Organometallics
_journal_page_first 697
_journal_paper_doi 10.1021/om100864g
_journal_volume 30
_journal_year 2011
_chemical_formula_moiety 'C14 H7 F12 Ir O2 P2'
_chemical_formula_sum 'C14 H7 F12 Ir O2 P2'
_chemical_formula_weight 689.34
_chemical_name_common (CF3PCP)Ir(CO)2
_chemical_name_systematic
;

 ?

;
_space_group_IT_number 61
_symmetry_cell_setting orthorhombic
_symmetry_space_group_name_Hall '-P 2ac 2ab'
_symmetry_space_group_name_H-M 'P b c a'
_atom_sites_solution_hydrogens geom
_atom_sites_solution_primary direct
_atom_sites_solution_secondary difmap
_audit_creation_method SHELXL-97
_cell_angle_alpha 90.00
_cell_angle_beta 90.00
_cell_angle_gamma 90.00
_cell_formula_units_Z 8
_cell_length_a 14.8158(9)
_cell_length_b 9.8214(5)
_cell_length_c 27.2240(15)
_cell_measurement_reflns_used 9995
_cell_measurement_temperature 150(2)
_cell_measurement_theta_max 33.72
_cell_measurement_theta_min 2.90
_cell_volume 3961.4(4)
_computing_cell_refinement 'Bruker SMART (Bruker, 2001)'
_computing_data_collection 'Bruker SMART (Bruker, 2001)'
_computing_data_reduction 'Bruker SAINT (Bruker, 2001)'
_computing_molecular_graphics 'Bruker SHELXTL V. 6.10 (Bruker, 2001)'
_computing_publication_material 'Bruker SHELXTL V. 6.10 (Bruker, 2001)'
_computing_structure_refinement 'SHELXL-97 (Sheldrick, 1997)'
_computing_structure_solution 'SHELXS-97 (Sheldrick, 1997)'
_diffrn_ambient_temperature 150(2)
_diffrn_measured_fraction_theta_full 0.994
_diffrn_measured_fraction_theta_max 0.994
_diffrn_measurement_device_type 'CCD area detector'
_diffrn_measurement_method 'phi and omega scans'
_diffrn_radiation_monochromator graphite
_diffrn_radiation_source 'fine-focus sealed tube'
_diffrn_radiation_type MoK\a
_diffrn_radiation_wavelength 0.71073
_diffrn_reflns_av_R_equivalents 0.0541
_diffrn_reflns_av_sigmaI/netI 0.0435
_diffrn_reflns_limit_h_max 22
_diffrn_reflns_limit_h_min -21
_diffrn_reflns_limit_k_max 14
_diffrn_reflns_limit_k_min -14
_diffrn_reflns_limit_l_max 41
_diffrn_reflns_limit_l_min -40
_diffrn_reflns_number 35902
_diffrn_reflns_theta_full 32.57
_diffrn_reflns_theta_max 32.57
_diffrn_reflns_theta_min 2.60
_exptl_absorpt_coefficient_mu 7.021
_exptl_absorpt_correction_T_max 0.6312
_exptl_absorpt_correction_T_min 0.1346
_exptl_absorpt_correction_type multi-scan
_exptl_absorpt_process_details 'SADABS (Bruker, 2001)'
_exptl_crystal_colour colourless
_exptl_crystal_density_diffrn 2.312
_exptl_crystal_density_method 'not measured'
_exptl_crystal_description rectangular_plate
_exptl_crystal_F_000 2576
_exptl_crystal_size_max 0.36
_exptl_crystal_size_mid 0.25
_exptl_crystal_size_min 0.07
_refine_diff_density_max 1.685
_refine_diff_density_min -1.200
_refine_diff_density_rms 0.148
_refine_ls_extinction_method none
_refine_ls_goodness_of_fit_ref 1.017
_refine_ls_hydrogen_treatment constr
_refine_ls_matrix_type full
_refine_ls_number_parameters 280
_refine_ls_number_reflns 7167
_refine_ls_number_restraints 0
_refine_ls_restrained_S_all 1.017
_refine_ls_R_factor_all 0.0493
_refine_ls_R_factor_gt 0.0293
_refine_ls_shift/su_max 0.003
_refine_ls_shift/su_mean 0.000
_refine_ls_structure_factor_coef Fsqd
_refine_ls_weighting_details 'calc w=1/[\s^2^(Fo^2^)+(0.0257P)^2^+2.5168P] where P=(Fo^2^+2Fc^2^)/3'
_refine_ls_weighting_scheme calc
_refine_ls_wR_factor_gt 0.0610
_refine_ls_wR_factor_ref 0.0672
_reflns_number_gt 5311
_reflns_number_total 7167
_reflns_threshold_expression >2sigma(I)
_cod_data_source_file om100864g_si_013.cif
_cod_data_source_block jja50
_cod_depositor_comments
;
The following automatic conversions were performed:

'_symmetry_cell_setting' value 'Orthorhombic' changed to
'orthorhombic' according to
/home/saulius/struct/CIF-dictionaries/cif_core.dic dictionary named
'cif_core.dic' version 2.4.1 from 2010-06-29.

Automatic conversion script
Id: cif_fix_values 1715 2011-07-08 13:25:40Z adriana 
;
_cod_original_sg_symbol_H-M Pbca
_cod_database_code 4063705

loop_
_symmetry_equiv_pos_as_xyz
'x, y, z'
'-x+1/2, -y, z+1/2'
'-x, y+1/2, -z+1/2'
'x+1/2, -y+1/2, -z'
'-x, -y, -z'
'x-1/2, y, -z-1/2'
'x, -y-1/2, z-1/2'
'-x-1/2, y-1/2, z'

loop_
_atom_site_label
_atom_site_type_symbol
_atom_site_fract_x
_atom_site_fract_y
_atom_site_fract_z
_atom_site_U_iso_or_equiv
_atom_site_adp_type
_atom_site_occupancy
_atom_site_symmetry_multiplicity
_atom_site_calc_flag
_atom_site_refinement_flags
Ir1 Ir 0.515567(8) 0.835272(11) 0.159612(4) 0.01812(4) Uani 1 1 d .
P1 P 0.55713(5) 1.02475(7) 0.11897(3) 0.02187(16) Uani 1 1 d .
P2 P 0.42257(5) 0.66609(8) 0.13714(3) 0.01950(14) Uani 1 1 d .
C1 C 0.5835(2) 0.7514(3) 0.09763(11) 0.0208(6) Uani 1 1 d .
C13 C 0.4390(2) 0.9156(3) 0.20957(13) 0.0302(7) Uani 1 1 d .
C14 C 0.6123(2) 0.7797(3) 0.20330(13) 0.0285(7) Uani 1 1 d .
O1 O 0.3928(2) 0.9597(3) 0.23834(11) 0.0510(8) Uani 1 1 d .
O2 O 0.6696(2) 0.7515(3) 0.22867(12) 0.0529(8) Uani 1 1 d .
C2 C 0.5653(2) 0.6180(3) 0.08125(12) 0.0218(6) Uani 1 1 d .
C3 C 0.6080(2) 0.5637(3) 0.04006(13) 0.0272(7) Uani 1 1 d .
H3A H 0.5956 0.4731 0.0299 0.033 Uiso 1 1 calc R
C4 C 0.6690(2) 0.6432(3) 0.01387(13) 0.0305(7) Uani 1 1 d .
H4A H 0.6990 0.6063 -0.0139 0.037 Uiso 1 1 calc R
C5 C 0.6860(2) 0.7756(4) 0.02820(13) 0.0297(7) Uani 1 1 d .
H5A H 0.7269 0.8300 0.0098 0.036 Uiso 1 1 calc R
C6 C 0.6436(2) 0.8298(3) 0.06926(12) 0.0237(6) Uani 1 1 d .
C7 C 0.6558(2) 0.9781(3) 0.08293(15) 0.0323(8) Uani 1 1 d .
H7A H 0.6599 1.0352 0.0530 0.039 Uiso 1 1 calc R
H7B H 0.7116 0.9905 0.1024 0.039 Uiso 1 1 calc R
C8 C 0.5981(3) 1.1785(3) 0.15358(15) 0.0340(8) Uani 1 1 d .
F8A F 0.53377(18) 1.2322(2) 0.18152(10) 0.0495(6) Uani 1 1 d .
F8B F 0.66596(18) 1.1412(2) 0.18271(10) 0.0511(7) Uani 1 1 d .
F8C F 0.62896(17) 1.2786(2) 0.12471(9) 0.0458(6) Uani 1 1 d .
C9 C 0.4823(3) 1.1164(4) 0.07354(14) 0.0312(7) Uani 1 1 d .
F9A F 0.41947(17) 1.1892(2) 0.09668(10) 0.0479(6) Uani 1 1 d .
F9B F 0.44005(18) 1.0251(2) 0.04549(9) 0.0478(6) Uani 1 1 d .
F9C F 0.52570(18) 1.2015(3) 0.04352(10) 0.0522(7) Uani 1 1 d .
C10 C 0.4925(2) 0.5371(3) 0.10775(14) 0.0260(7) Uani 1 1 d .
H10A H 0.5194 0.4754 0.1325 0.031 Uiso 1 1 calc R
H10B H 0.4566 0.4825 0.0842 0.031 Uiso 1 1 calc R
C11 C 0.3575(3) 0.5654(4) 0.18375(14) 0.0339(8) Uani 1 1 d .
F11A F 0.41088(19) 0.5367(3) 0.22140(9) 0.0572(7) Uani 1 1 d .
F11B F 0.2880(2) 0.6355(3) 0.20056(12) 0.0706(9) Uani 1 1 d .
F11C F 0.3276(2) 0.4461(3) 0.16719(9) 0.0596(8) Uani 1 1 d .
C12 C 0.3304(2) 0.6924(3) 0.09078(14) 0.0278(7) Uani 1 1 d .
F12A F 0.28143(16) 0.5810(2) 0.08150(9) 0.0429(6) Uani 1 1 d .
F12B F 0.36749(17) 0.7308(3) 0.04831(8) 0.0457(6) Uani 1 1 d .
F12C F 0.27333(15) 0.7895(2) 0.10418(10) 0.0476(6) Uani 1 1 d .

loop_
_atom_site_aniso_label
_atom_site_aniso_U_11
_atom_site_aniso_U_22
_atom_site_aniso_U_33
_atom_site_aniso_U_23
_atom_site_aniso_U_13
_atom_site_aniso_U_12
Ir1 0.01979(6) 0.01759(6) 0.01697(6) -0.00099(4) 0.00008(4) 0.00208(4)
P1 0.0242(4) 0.0166(3) 0.0248(4) 0.0006(3) -0.0002(3) 0.0007(3)
P2 0.0216(3) 0.0184(3) 0.0185(4) -0.0009(3) 0.0005(3) 0.0002(3)
C1 0.0196(13) 0.0218(13) 0.0211(16) 0.0003(12) 0.0017(11) 0.0051(10)
C13 0.035(2) 0.0284(16) 0.0268(18) -0.0050(13) -0.0021(14) 0.0038(13)
C14 0.0326(18) 0.0308(16) 0.0221(16) -0.0020(13) 0.0002(14) 0.0061(13)
O1 0.0534(19) 0.0570(18) 0.0427(18) -0.0166(14) 0.0148(14) 0.0145(14)
O2 0.0458(17) 0.070(2) 0.0433(18) -0.0004(15) -0.0179(15) 0.0189(16)
C2 0.0234(15) 0.0194(13) 0.0226(15) -0.0012(11) -0.0009(12) 0.0063(11)
C3 0.0286(17) 0.0257(15) 0.0274(17) -0.0057(13) -0.0004(13) 0.0067(12)
C4 0.0325(18) 0.0329(17) 0.0262(18) -0.0019(13) 0.0046(14) 0.0129(13)
C5 0.0264(16) 0.0345(17) 0.0282(18) 0.0052(14) 0.0097(14) 0.0059(13)
C6 0.0231(14) 0.0232(14) 0.0249(16) 0.0026(12) 0.0029(12) 0.0037(11)
C7 0.0278(17) 0.0244(16) 0.045(2) 0.0023(14) 0.0089(15) -0.0026(12)
C8 0.037(2) 0.0239(16) 0.041(2) 0.0000(15) -0.0032(16) -0.0025(13)
F8A 0.0590(16) 0.0375(13) 0.0521(16) -0.0194(12) 0.0078(13) -0.0015(11)
F8B 0.0549(16) 0.0411(13) 0.0574(17) -0.0011(11) -0.0269(13) -0.0096(11)
F8C 0.0571(15) 0.0226(10) 0.0575(17) 0.0015(10) 0.0005(12) -0.0134(9)
C9 0.0369(19) 0.0245(15) 0.032(2) 0.0070(14) -0.0061(15) 0.0000(14)
F9A 0.0436(13) 0.0449(13) 0.0551(16) 0.0044(11) -0.0044(12) 0.0203(11)
F9B 0.0623(16) 0.0420(13) 0.0392(13) 0.0030(10) -0.0225(12) -0.0039(11)
F9C 0.0589(17) 0.0474(14) 0.0503(17) 0.0295(12) -0.0031(12) -0.0074(11)
C10 0.0298(16) 0.0192(14) 0.0290(18) -0.0014(12) 0.0038(13) 0.0044(11)
C11 0.037(2) 0.0375(19) 0.0269(19) 0.0026(15) 0.0031(15) -0.0109(15)
F11A 0.0698(17) 0.0683(17) 0.0335(13) 0.0239(12) -0.0095(12) -0.0240(14)
F11B 0.0595(18) 0.0774(19) 0.075(2) 0.0116(16) 0.0455(16) 0.0083(15)
F11C 0.083(2) 0.0504(15) 0.0450(16) 0.0021(12) 0.0048(13) -0.0407(14)
C12 0.0280(16) 0.0259(15) 0.0294(18) -0.0038(13) -0.0067(14) 0.0005(12)
F12A 0.0429(13) 0.0362(12) 0.0495(15) -0.0081(10) -0.0188(11) -0.0077(10)
F12B 0.0497(14) 0.0626(15) 0.0249(12) 0.0091(11) -0.0096(10) -0.0031(12)
F12C 0.0372(13) 0.0462(13) 0.0593(16) -0.0163(12) -0.0164(11) 0.0214(10)

loop_
_atom_type_symbol
_atom_type_description
_atom_type_scat_dispersion_real
_atom_type_scat_dispersion_imag
_atom_type_scat_source
C C 0.0033 0.0016 'International Tables Vol C Tables 4.2.6.8 and 6.1.1.4'
H H 0.0000 0.0000 'International Tables Vol C Tables 4.2.6.8 and 6.1.1.4'
O O 0.0106 0.0060 'International Tables Vol C Tables 4.2.6.8 and 6.1.1.4'
F F 0.0171 0.0103 'International Tables Vol C Tables 4.2.6.8 and 6.1.1.4'
P P 0.1023 0.0942 'International Tables Vol C Tables 4.2.6.8 and 6.1.1.4'
Ir Ir -1.4442 7.9887 'International Tables Vol C Tables 4.2.6.8 and 6.1.1.4'

loop_
_geom_angle_atom_site_label_1
_geom_angle_atom_site_label_2
_geom_angle_atom_site_label_3
_geom_angle
C13 Ir1 C14 96.71(15)
C13 Ir1 C1 171.64(13)
C14 Ir1 C1 91.56(13)
C13 Ir1 P2 97.65(11)
C14 Ir1 P2 114.35(11)
C1 Ir1 P2 77.76(9)
C13 Ir1 P1 99.71(11)
C14 Ir1 P1 109.37(11)
C1 Ir1 P1 78.53(8)
P2 Ir1 P1 130.26(3)
C7 P1 C8 102.29(17)
C7 P1 C9 103.80(18)
C8 P1 C9 97.77(17)
C7 P1 Ir1 106.07(11)
C8 P1 Ir1 120.40(13)
C9 P1 Ir1 123.70(12)
C10 P2 C11 102.87(16)
C10 P2 C12 102.36(16)
C11 P2 C12 98.84(17)
C10 P2 Ir1 106.60(11)
C11 P2 Ir1 121.45(12)
C12 P2 Ir1 121.87(11)
C6 C1 C2 117.1(3)
C6 C1 Ir1 121.4(2)
C2 C1 Ir1 121.3(2)
O1 C13 Ir1 178.1(3)
O2 C14 Ir1 177.8(3)
C3 C2 C1 121.5(3)
C3 C2 C10 120.3(3)
C1 C2 C10 118.1(3)
C4 C3 C2 119.5(3)
C4 C3 H3A 120.2
C2 C3 H3A 120.2
C5 C4 C3 120.2(3)
C5 C4 H4A 119.9
C3 C4 H4A 119.9
C4 C5 C6 120.4(3)
C4 C5 H5A 119.8
C6 C5 H5A 119.8
C5 C6 C1 121.2(3)
C5 C6 C7 120.8(3)
C1 C6 C7 117.8(3)
C6 C7 P1 106.2(2)
C6 C7 H7A 110.5
P1 C7 H7A 110.5
C6 C7 H7B 110.5
P1 C7 H7B 110.5
H7A C7 H7B 108.7
F8A C8 F8B 108.0(3)
F8A C8 F8C 106.8(3)
F8B C8 F8C 107.1(3)
F8A C8 P1 111.9(3)
F8B C8 P1 108.7(2)
F8C C8 P1 113.9(3)
F9A C9 F9B 107.7(3)
F9A C9 F9C 106.9(3)
F9B C9 F9C 107.2(3)
F9A C9 P1 110.9(3)
F9B C9 P1 109.3(2)
F9C C9 P1 114.6(3)
C2 C10 P2 104.4(2)
C2 C10 H10A 110.9
P2 C10 H10A 110.9
C2 C10 H10B 110.9
P2 C10 H10B 110.9
H10A C10 H10B 108.9
F11B C11 F11A 108.0(3)
F11B C11 F11C 108.4(3)
F11A C11 F11C 105.9(3)
F11B C11 P2 111.1(3)
F11A C11 P2 109.2(2)
F11C C11 P2 114.0(3)
F12C C12 F12B 107.3(3)
F12C C12 F12A 107.2(3)
F12B C12 F12A 106.9(3)
F12C C12 P2 112.2(2)
F12B C12 P2 108.8(2)
F12A C12 P2 114.1(2)

loop_
_geom_bond_atom_site_label_1
_geom_bond_atom_site_label_2
_geom_bond_distance
Ir1 C13 1.939(4)
Ir1 C14 1.941(4)
Ir1 C1 2.131(3)
Ir1 P2 2.2435(8)
Ir1 P1 2.2509(8)
P1 C7 1.819(4)
P1 C8 1.881(4)
P1 C9 1.889(4)
P2 C10 1.821(3)
P2 C11 1.875(4)
P2 C12 1.878(4)
C1 C6 1.407(4)
C1 C2 1.410(4)
C13 O1 1.127(4)
C14 O2 1.129(4)
C2 C3 1.394(4)
C2 C10 1.521(5)
C3 C4 1.391(5)
C3 H3A 0.9500
C4 C5 1.381(5)
C4 H4A 0.9500
C5 C6 1.388(5)
C5 H5A 0.9500
C6 C7 1.514(4)
C7 H7A 0.9900
C7 H7B 0.9900
C8 F8A 1.329(5)
C8 F8B 1.331(5)
C8 F8C 1.339(4)
C9 F9A 1.332(4)
C9 F9B 1.333(4)
C9 F9C 1.335(4)
C10 H10A 0.9900
C10 H10B 0.9900
C11 F11B 1.321(5)
C11 F11A 1.325(5)
C11 F11C 1.331(4)
C12 F12C 1.325(4)
C12 F12B 1.334(4)
C12 F12A 1.337(4)
